data_4503142
loop_
_publ_author_name
'Fang, Qianrong'
'Zhu, Guangshan'
'Xue, Ming'
'Wang, Zhuopeng'
'Sun, Jinyu'
'Qiu, Shilun'

_publ_section_title
;
 Amine-Templated Assembly of Metal--Organic Frameworks with Attractive
 Topologies
;
_journal_issue 1
_journal_name_full 'Crystal Growth &amp; Design'
_journal_page_first 319
_journal_paper_doi 10.1021/cg070604f
_journal_volume 8
_journal_year 2008
_chemical_formula_moiety 'C33 H25 Cd3 N O19'
_chemical_formula_sum 'C33 H25 Cd3 N O19'
_chemical_formula_weight 1076.74
_chemical_name_systematic
; 
 ? 
;
_space_group_IT_number 14
_symmetry_cell_setting monoclinic
_symmetry_space_group_name_Hall '-P 2ybc'
_symmetry_space_group_name_H-M 'P 1 21/c 1'
_atom_sites_solution_hydrogens geom
_atom_sites_solution_primary direct
_atom_sites_solution_secondary difmap
_audit_creation_method SHELXL-97
_cell_angle_alpha 90.00
_cell_angle_beta 99.753(4)
_cell_angle_gamma 90.00
_cell_formula_units_Z 4
_cell_length_a 10.243(2)
_cell_length_b 36.485(8)
_cell_length_c 17.971(4)
_cell_measurement_temperature 293(2)
_cell_volume 6619(2)
_computing_cell_refinement 'Bruker SMART'
_computing_data_collection 'Bruker SMART'
_computing_data_reduction 'Bruker SAINT'
_computing_molecular_graphics 'Bruker SHELXTL'
_computing_publication_material 'Bruker SHELXTL'
_computing_structure_refinement 'SHELXL-97 (Sheldrick, 1997)'
_computing_structure_solution 'SHELXS-97 (Sheldrick, 1990)'
_diffrn_ambient_temperature 293(2)
_diffrn_detector_area_resol_mean 6.00cm
_diffrn_measured_fraction_theta_full 0.979
_diffrn_measured_fraction_theta_max 0.979
_diffrn_measurement_device_type 'CCD area detector'
_diffrn_measurement_method 'phi and omega scans'
_diffrn_radiation_monochromator graphite
_diffrn_radiation_source 'fine-focus sealed tube'
_diffrn_radiation_type MoK\a
_diffrn_radiation_wavelength 0.71073
_diffrn_reflns_av_R_equivalents 0.0457
_diffrn_reflns_av_sigmaI/netI 0.0388
_diffrn_reflns_limit_h_max 12
_diffrn_reflns_limit_h_min -10
_diffrn_reflns_limit_k_max 35
_diffrn_reflns_limit_k_min -43
_diffrn_reflns_limit_l_max 18
_diffrn_reflns_limit_l_min -21
_diffrn_reflns_number 33044
_diffrn_reflns_theta_full 25.00
_diffrn_reflns_theta_max 25.00
_diffrn_reflns_theta_min 1.12
_diffrn_standards_decay_% none
_diffrn_standards_interval_count none
_diffrn_standards_interval_time none
_diffrn_standards_number none
_exptl_absorpt_coefficient_mu 1.001
_exptl_absorpt_correction_type none
_exptl_crystal_colour colorless
_exptl_crystal_density_diffrn 1.080
_exptl_crystal_density_method 'not measured'
_exptl_crystal_description block
_exptl_crystal_F_000 2104
_exptl_crystal_size_max 0.35
_exptl_crystal_size_mid 0.28
_exptl_crystal_size_min 0.21
_refine_diff_density_max 1.238
_refine_diff_density_min -0.799
_refine_diff_density_rms 0.195
_refine_ls_extinction_method none
_refine_ls_goodness_of_fit_ref 1.078
_refine_ls_hydrogen_treatment constr
_refine_ls_matrix_type full
_refine_ls_number_parameters 505
_refine_ls_number_reflns 11411
_refine_ls_number_restraints 49
_refine_ls_restrained_S_all 1.095
_refine_ls_R_factor_all 0.0710
_refine_ls_R_factor_gt 0.0576
_refine_ls_shift/su_max 0.001
_refine_ls_shift/su_mean 0.000
_refine_ls_structure_factor_coef Fsqd
_refine_ls_weighting_details 'calc w=1/[\s^2^(Fo^2^)+(0.1280P)^2^+0.0000P] where P=(Fo^2^+2Fc^2^)/3'
_refine_ls_weighting_scheme calc
_refine_ls_wR_factor_gt 0.1722
_refine_ls_wR_factor_ref 0.1848
_reflns_number_gt 9176
_reflns_number_total 11411
_reflns_threshold_expression >2sigma(I)
_cod_data_source_file cg070604f-file006.cif
_cod_data_source_block 914f63b
_cod_original_sg_symbol_H-M P2(1)/c
_cod_database_code 4503142

loop_
_symmetry_equiv_pos_as_xyz
'x, y, z'
'-x, y+1/2, -z+1/2'
'-x, -y, -z'
'x, -y-1/2, z-1/2'

loop_
_atom_site_label
_atom_site_type_symbol
_atom_site_fract_x
_atom_site_fract_y
_atom_site_fract_z
_atom_site_U_iso_or_equiv
_atom_site_adp_type
_atom_site_occupancy
_atom_site_symmetry_multiplicity
_atom_site_calc_flag
_atom_site_refinement_flags
Cd1 Cd 0.62550(3) 0.030610(10) 0.447296(19) 0.04068(14) Uani 1 1 d .
Cd2 Cd 1.15781(4) -0.004799(14) 1.00419(2) 0.05502(16) Uani 1 1 d .
Cd3 Cd 0.52492(5) 0.203076(12) 0.84699(3) 0.05801(17) Uani 1 1 d .
C1 C 0.6577(5) -0.01744(15) 0.5955(3) 0.0425(11) Uani 1 1 d .
C2 C 0.7952(5) -0.01689(15) 0.6413(3) 0.0413(11) Uani 1 1 d .
C3 C 0.8115(5) -0.01343(16) 0.7186(3) 0.0470(12) Uani 1 1 d .
H3A H 0.7371 -0.0117 0.7418 0.056 Uiso 1 1 calc R
C4 C 0.9353(5) -0.01245(16) 0.7621(3) 0.0492(13) Uani 1 1 d .
C5 C 0.9527(6) -0.00960(19) 0.8468(3) 0.0589(15) Uani 1 1 d .
C6 C 1.0460(5) -0.01642(16) 0.7263(3) 0.0464(12) Uani 1 1 d .
H6A H 1.1305 -0.0169 0.7551 0.056 Uiso 1 1 calc R
C7 C 1.0307(5) -0.01962(16) 0.6496(3) 0.0441(11) Uani 1 1 d .
C8 C 1.1506(5) -0.02384(16) 0.6125(3) 0.0473(12) Uani 1 1 d .
C9 C 0.9044(5) -0.01975(15) 0.6067(3) 0.0428(11) Uani 1 1 d .
H9A H 0.8937 -0.0218 0.5545 0.051 Uiso 1 1 calc R
C10 C 0.5979(6) 0.10189(17) 0.4866(3) 0.0575(14) Uani 1 1 d .
C11 C 0.5787(6) 0.13920(16) 0.5149(3) 0.0563(14) Uani 1 1 d .
C12 C 0.5682(6) 0.14500(16) 0.5885(3) 0.0572(14) Uani 1 1 d .
H12A H 0.5782 0.1251 0.6214 0.069 Uiso 1 1 calc R
C13 C 0.5430(7) 0.17945(15) 0.6166(4) 0.0613(15) Uani 1 1 d .
C14 C 0.5265(7) 0.18446(16) 0.6968(4) 0.0616(15) Uani 1 1 d .
C15 C 0.5329(8) 0.20893(17) 0.5665(4) 0.0685(18) Uani 1 1 d .
H15A H 0.5157 0.2322 0.5836 0.082 Uiso 1 1 calc R
C16 C 0.5481(7) 0.20427(17) 0.4914(4) 0.0629(16) Uani 1 1 d .
C17 C 0.5406(7) 0.2367(2) 0.4403(4) 0.0725(19) Uani 1 1 d .
C18 C 0.5688(7) 0.16941(18) 0.4657(4) 0.0639(16) Uani 1 1 d .
H18A H 0.5763 0.1659 0.4153 0.077 Uiso 1 1 calc R
C19 C 0.2825(8) 0.1772(2) 0.8717(5) 0.076(2) Uani 1 1 d .
C20 C 0.1599(6) 0.15976(19) 0.8909(4) 0.0647(16) Uani 1 1 d .
C21 C 0.1654(6) 0.1252(2) 0.9221(4) 0.0674(17) Uani 1 1 d .
H21A H 0.2454 0.1126 0.9319 0.081 Uiso 1 1 calc R
C22 C 0.0514(7) 0.1093(2) 0.9389(4) 0.0713(18) Uani 1 1 d .
C23 C 0.0576(12) 0.0705(3) 0.9695(4) 0.093(3) Uani 1 1 d .
C24 C -0.0678(7) 0.1284(2) 0.9238(4) 0.0729(19) Uani 1 1 d .
H24A H -0.1444 0.1177 0.9352 0.087 Uiso 1 1 calc R
C25 C -0.0743(6) 0.1621(2) 0.8932(5) 0.077(2) Uani 1 1 d .
C26 C -0.2093(9) 0.1804(3) 0.8784(6) 0.099(3) Uani 1 1 d .
C27 C 0.0359(7) 0.1788(2) 0.8736(5) 0.078(2) Uani 1 1 d .
H27A H 0.0300 0.2015 0.8500 0.094 Uiso 1 1 calc R
C28 C 0.4317(15) 0.0630(3) 0.6706(8) 0.139(4) Uani 1 1 d U
H28A H 0.5050 0.0639 0.6428 0.166 Uiso 1 1 calc R
H28B H 0.4163 0.0374 0.6810 0.166 Uiso 1 1 calc R
C29 C 0.3251(19) 0.0759(5) 0.6268(10) 0.190(6) Uani 1 1 d U
H29A H 0.3069 0.0616 0.5814 0.285 Uiso 1 1 calc R
H29B H 0.3399 0.1010 0.6141 0.285 Uiso 1 1 calc R
H29C H 0.2509 0.0746 0.6529 0.285 Uiso 1 1 calc R
C30 C 0.3729(15) 0.0853(4) 0.7919(8) 0.151(4) Uani 1 1 d U
H30A H 0.2956 0.0973 0.7636 0.181 Uiso 1 1 calc R
H30B H 0.4035 0.0998 0.8368 0.181 Uiso 1 1 calc R
C31 C 0.3339(16) 0.0447(4) 0.8160(9) 0.165(5) Uani 1 1 d U
H31A H 0.2682 0.0463 0.8481 0.247 Uiso 1 1 calc R
H31B H 0.4113 0.0326 0.8427 0.247 Uiso 1 1 calc R
H31C H 0.2992 0.0309 0.7716 0.247 Uiso 1 1 calc R
C32 C 0.6085(15) 0.0711(4) 0.7917(10) 0.183(6) Uani 1 1 d DU
H32A H 0.6047 0.0447 0.7969 0.219 Uiso 1 1 calc R
H32B H 0.6151 0.0812 0.8421 0.219 Uiso 1 1 calc R
C33 C 0.745(2) 0.0803(6) 0.7634(11) 0.224(8) Uani 1 1 d U
H33A H 0.8177 0.0709 0.7990 0.336 Uiso 1 1 calc R
H33B H 0.7539 0.1064 0.7592 0.336 Uiso 1 1 calc R
H33C H 0.7450 0.0692 0.7150 0.336 Uiso 1 1 calc R
O1 O 0.6438(3) -0.01810(10) 0.52509(19) 0.0472(8) Uani 1 1 d .
O2 O 0.5623(3) -0.01871(13) 0.6307(2) 0.0601(10) Uani 1 1 d .
O3 O 0.6134(5) 0.07561(11) 0.5337(2) 0.0623(10) Uani 1 1 d .
O4 O 0.6001(6) 0.09599(13) 0.4189(3) 0.0788(14) Uani 1 1 d .
O5 O 0.8493(5) -0.00464(15) 0.8743(2) 0.0795(14) Uani 1 1 d .
O6 O 1.0682(4) -0.01095(16) 0.8820(2) 0.0803(14) Uani 1 1 d .
O7 O 0.5193(6) 0.21598(12) 0.7220(3) 0.0788(14) Uani 1 1 d .
O8 O 0.5192(6) 0.15696(12) 0.7366(3) 0.0847(16) Uani 1 1 d .
O9 O 0.2769(7) 0.20574(17) 0.8356(4) 0.106(2) Uani 1 1 d .
O10 O 0.3910(5) 0.16066(15) 0.8948(3) 0.0821(14) Uani 1 1 d .
O11 O 0.5321(6) 0.23202(14) 0.3701(3) 0.0849(15) Uani 1 1 d .
O12 O 0.5405(7) 0.26788(14) 0.4689(3) 0.1008(19) Uani 1 1 d .
O13 O 1.1385(4) -0.03434(14) 0.5460(2) 0.0675(12) Uani 1 1 d .
O14 O 1.2618(4) -0.01616(14) 0.6500(2) 0.0686(12) Uani 1 1 d .
O15 O -0.2181(8) 0.2105(3) 0.8460(6) 0.149(3) Uani 1 1 d .
O16 O -0.3017(6) 0.1666(2) 0.8985(4) 0.116(2) Uani 1 1 d .
O17 O -0.0542(8) 0.05792(18) 0.9790(4) 0.115(2) Uani 1 1 d .
O18 O 0.1678(8) 0.05400(17) 0.9808(3) 0.0983(18) Uani 1 1 d .
O19 O 1.3843(5) -0.02320(17) 1.0084(3) 0.0871(15) Uani 1 1 d U
N1 N 0.4740(9) 0.0833(2) 0.7472(5) 0.113(2) Uani 1 1 d DU
H1 H 0.4871 0.1069 0.7341 0.136 Uiso 1 1 calc R

loop_
_atom_site_aniso_label
_atom_site_aniso_U_11
_atom_site_aniso_U_22
_atom_site_aniso_U_33
_atom_site_aniso_U_23
_atom_site_aniso_U_13
_atom_site_aniso_U_12
Cd1 0.0337(2) 0.0561(3) 0.0332(2) -0.00554(15) 0.00845(15) 0.00147(15)
Cd2 0.0402(2) 0.0960(4) 0.0291(2) 0.00686(18) 0.00643(16) -0.0038(2)
Cd3 0.0672(3) 0.0516(3) 0.0597(3) -0.01052(18) 0.0236(2) -0.00869(19)
C1 0.033(2) 0.055(3) 0.037(3) -0.004(2) -0.001(2) 0.003(2)
C2 0.029(2) 0.056(3) 0.039(3) 0.000(2) 0.005(2) 0.002(2)
C3 0.038(3) 0.070(4) 0.035(3) 0.001(2) 0.014(2) -0.002(2)
C4 0.041(3) 0.076(4) 0.032(3) 0.002(2) 0.009(2) -0.003(3)
C5 0.050(3) 0.100(5) 0.027(3) -0.003(3) 0.008(2) -0.015(3)
C6 0.031(2) 0.071(3) 0.036(3) 0.003(2) 0.003(2) 0.002(2)
C7 0.031(2) 0.067(3) 0.035(3) 0.004(2) 0.009(2) 0.002(2)
C8 0.039(3) 0.069(4) 0.035(3) 0.009(2) 0.011(2) 0.004(2)
C9 0.041(3) 0.064(3) 0.024(2) 0.005(2) 0.006(2) 0.002(2)
C10 0.062(4) 0.061(4) 0.051(3) -0.003(3) 0.016(3) 0.007(3)
C11 0.062(3) 0.055(3) 0.053(3) 0.004(3) 0.011(3) 0.009(3)
C12 0.077(4) 0.048(3) 0.048(3) 0.000(2) 0.016(3) 0.004(3)
C13 0.085(4) 0.042(3) 0.061(4) 0.003(3) 0.025(3) 0.000(3)
C14 0.082(4) 0.048(3) 0.055(4) -0.001(3) 0.012(3) 0.002(3)
C15 0.104(5) 0.046(3) 0.060(4) 0.002(3) 0.027(4) 0.007(3)
C16 0.079(4) 0.061(4) 0.052(4) 0.010(3) 0.018(3) 0.006(3)
C17 0.084(5) 0.064(4) 0.075(5) 0.021(3) 0.028(4) 0.014(3)
C18 0.080(4) 0.069(4) 0.048(3) 0.004(3) 0.024(3) 0.009(3)
C19 0.069(5) 0.086(5) 0.079(5) -0.023(4) 0.029(4) -0.015(4)
C20 0.049(3) 0.078(4) 0.069(4) -0.009(3) 0.017(3) -0.010(3)
C21 0.052(3) 0.078(4) 0.072(4) -0.010(3) 0.011(3) -0.006(3)
C22 0.074(5) 0.079(5) 0.060(4) -0.001(3) 0.011(3) -0.018(4)
C23 0.135(8) 0.093(6) 0.052(4) -0.006(4) 0.020(5) -0.045(6)
C24 0.049(4) 0.102(6) 0.069(4) -0.014(4) 0.012(3) -0.018(4)
C25 0.046(3) 0.103(6) 0.083(5) -0.019(4) 0.009(3) 0.004(4)
C26 0.062(5) 0.134(8) 0.099(7) -0.040(6) 0.008(5) 0.021(5)
C27 0.071(5) 0.067(4) 0.101(6) -0.005(4) 0.026(4) -0.002(3)
C28 0.154(6) 0.127(5) 0.140(6) -0.014(4) 0.039(4) -0.010(4)
C29 0.193(8) 0.191(7) 0.188(8) -0.006(5) 0.039(5) -0.001(5)
C30 0.160(6) 0.148(6) 0.151(6) -0.006(4) 0.048(5) -0.005(4)
C31 0.167(7) 0.164(6) 0.167(7) -0.001(5) 0.039(5) -0.012(5)
C32 0.190(7) 0.172(7) 0.188(7) 0.016(5) 0.038(5) 0.007(5)
C33 0.223(9) 0.223(9) 0.225(9) -0.004(5) 0.032(5) 0.003(5)
O1 0.0439(19) 0.061(2) 0.0329(19) 0.0006(16) -0.0029(15) 0.0042(17)
O2 0.0290(18) 0.100(3) 0.052(2) -0.009(2) 0.0083(17) -0.0003(19)
O3 0.083(3) 0.051(2) 0.056(2) -0.0017(18) 0.022(2) 0.012(2)
O4 0.117(4) 0.069(3) 0.052(3) -0.006(2) 0.018(2) 0.015(3)
O5 0.069(3) 0.142(5) 0.029(2) -0.001(2) 0.013(2) -0.001(3)
O6 0.055(3) 0.150(5) 0.032(2) -0.001(2) -0.0032(19) -0.001(3)
O7 0.124(4) 0.055(3) 0.063(3) -0.005(2) 0.031(3) 0.004(3)
O8 0.152(5) 0.056(3) 0.053(3) -0.001(2) 0.036(3) -0.010(3)
O9 0.103(4) 0.090(4) 0.134(6) 0.021(4) 0.044(4) -0.014(3)
O10 0.055(3) 0.085(3) 0.112(4) -0.017(3) 0.030(3) -0.013(2)
O11 0.117(4) 0.073(3) 0.067(3) 0.020(2) 0.023(3) 0.013(3)
O12 0.170(6) 0.056(3) 0.083(4) 0.020(2) 0.039(4) 0.009(3)
O13 0.043(2) 0.121(4) 0.039(2) -0.003(2) 0.0090(17) 0.010(2)
O14 0.033(2) 0.119(4) 0.056(3) -0.020(2) 0.0117(18) -0.007(2)
O15 0.097(5) 0.163(8) 0.185(9) 0.020(7) 0.020(5) 0.039(5)
O16 0.052(3) 0.172(6) 0.127(5) -0.034(5) 0.024(3) 0.004(4)
O17 0.140(6) 0.116(5) 0.095(4) 0.006(4) 0.039(4) -0.049(4)
O18 0.117(5) 0.099(4) 0.074(4) 0.016(3) 0.004(3) -0.004(4)
O19 0.055(2) 0.133(3) 0.076(3) 0.021(3) 0.016(2) 0.040(2)
N1 0.130(4) 0.100(4) 0.118(4) -0.002(3) 0.044(4) -0.006(3)

loop_
_atom_type_symbol
_atom_type_description
_atom_type_scat_dispersion_real
_atom_type_scat_dispersion_imag
_atom_type_scat_source
C C 0.0033 0.0016 'International Tables Vol C Tables 4.2.6.8 and 6.1.1.4'
H H 0.0000 0.0000 'International Tables Vol C Tables 4.2.6.8 and 6.1.1.4'
N N 0.0061 0.0033 'International Tables Vol C Tables 4.2.6.8 and 6.1.1.4'
O O 0.0106 0.0060 'International Tables Vol C Tables 4.2.6.8 and 6.1.1.4'
Cd Cd -0.8075 1.2024 'International Tables Vol C Tables 4.2.6.8 and 6.1.1.4'

loop_
_geom_angle_atom_site_label_1
_geom_angle_atom_site_label_2
_geom_angle_atom_site_label_3
_geom_angle
_geom_angle_site_symmetry_1
_geom_angle_site_symmetry_3
O2 Cd1 O1 102.10(15) 3_656 .
O2 Cd1 O3 115.44(16) 3_656 .
O1 Cd1 O3 98.88(14) . .
O2 Cd1 O14 88.19(14) 3_656 3_756
O1 Cd1 O14 106.85(16) . 3_756
O3 Cd1 O14 140.47(17) . 3_756
O2 Cd1 O13 142.95(14) 3_656 3_756
O1 Cd1 O13 92.10(15) . 3_756
O3 Cd1 O13 95.49(16) . 3_756
O14 Cd1 O13 54.83(14) 3_756 3_756
O2 Cd1 O4 90.51(18) 3_656 .
O1 Cd1 O4 153.59(14) . .
O3 Cd1 O4 54.72(15) . .
O14 Cd1 O4 96.54(18) 3_756 .
O13 Cd1 O4 91.48(18) 3_756 .
O2 Cd1 C8 115.67(15) 3_656 3_756
O1 Cd1 C8 100.83(15) . 3_756
O3 Cd1 C8 118.99(17) . 3_756
O14 Cd1 C8 27.52(15) 3_756 3_756
O13 Cd1 C8 27.31(15) 3_756 3_756
O4 Cd1 C8 94.23(18) . 3_756
O2 Cd1 C10 103.52(18) 3_656 .
O1 Cd1 C10 126.50(16) . .
O3 Cd1 C10 27.65(16) . .
O14 Cd1 C10 120.07(19) 3_756 .
O13 Cd1 C10 94.62(18) 3_756 .
O4 Cd1 C10 27.09(16) . .
C8 Cd1 C10 108.83(18) 3_756 .
O18 Cd2 O5 92.7(2) 1_655 3_757
O18 Cd2 O6 86.3(2) 1_655 .
O5 Cd2 O6 154.24(18) 3_757 .
O18 Cd2 O17 154.9(3) 1_655 3_657
O5 Cd2 O17 84.7(2) 3_757 3_657
O6 Cd2 O17 85.5(2) . 3_657
O18 Cd2 O19 101.7(3) 1_655 .
O5 Cd2 O19 101.79(18) 3_757 .
O6 Cd2 O19 103.62(18) . .
O17 Cd2 O19 103.3(3) 3_657 .
O18 Cd2 Cd2 87.9(2) 1_655 3_757
O5 Cd2 Cd2 80.21(13) 3_757 3_757
O6 Cd2 Cd2 74.03(12) . 3_757
O17 Cd2 Cd2 67.0(2) 3_657 3_757
O19 Cd2 Cd2 169.98(16) . 3_757
O7 Cd3 O16 114.0(2) . 1_655
O7 Cd3 O10 125.55(19) . .
O16 Cd3 O10 85.9(2) 1_655 .
O7 Cd3 O11 87.80(17) . 4_566
O16 Cd3 O11 120.3(2) 1_655 4_566
O10 Cd3 O11 126.46(19) . 4_566
O7 Cd3 O12 141.99(17) . 4_566
O16 Cd3 O12 87.7(2) 1_655 4_566
O10 Cd3 O12 84.8(2) . 4_566
O11 Cd3 O12 54.22(19) 4_566 4_566
O7 Cd3 O9 93.2(2) . .
O16 Cd3 O9 139.4(2) 1_655 .
O10 Cd3 O9 53.5(2) . .
O11 Cd3 O9 88.7(2) 4_566 .
O12 Cd3 O9 88.1(2) 4_566 .
O7 Cd3 O8 52.31(15) . .
O16 Cd3 O8 81.2(2) 1_655 .
O10 Cd3 O8 84.99(17) . .
O11 Cd3 O8 140.10(16) 4_566 .
O12 Cd3 O8 165.47(17) 4_566 .
O9 Cd3 O8 94.1(2) . .
O7 Cd3 O15 80.3(3) . 1_655
O16 Cd3 O15 50.1(3) 1_655 1_655
O10 Cd3 O15 136.0(3) . 1_655
O11 Cd3 O15 84.2(3) 4_566 1_655
O12 Cd3 O15 92.8(3) 4_566 1_655
O9 Cd3 O15 170.5(3) . 1_655
O8 Cd3 O15 87.4(3) . 1_655
O7 Cd3 C17 115.0(2) . 4_566
O16 Cd3 C17 104.9(2) 1_655 4_566
O10 Cd3 C17 106.5(2) . 4_566
O11 Cd3 C17 27.3(2) 4_566 4_566
O12 Cd3 C17 27.0(2) 4_566 4_566
O9 Cd3 C17 88.4(2) . 4_566
O8 Cd3 C17 167.2(2) . 4_566
O15 Cd3 C17 88.1(3) 1_655 4_566
O1 C1 O2 123.1(4) . .
O1 C1 C2 119.4(4) . .
O2 C1 C2 117.5(4) . .
C9 C2 C3 119.7(4) . .
C9 C2 C1 120.6(4) . .
C3 C2 C1 119.7(4) . .
C4 C3 C2 121.3(5) . .
C4 C3 H3A 119.3 . .
C2 C3 H3A 119.3 . .
C3 C4 C6 118.4(5) . .
C3 C4 C5 121.2(5) . .
C6 C4 C5 120.3(5) . .
O6 C5 O5 126.7(5) . .
O6 C5 C4 116.9(5) . .
O5 C5 C4 116.4(5) . .
C7 C6 C4 120.5(5) . .
C7 C6 H6A 119.7 . .
C4 C6 H6A 119.7 . .
C6 C7 C9 119.8(4) . .
C6 C7 C8 119.6(4) . .
C9 C7 C8 120.6(4) . .
O13 C8 O14 121.4(5) . .
O13 C8 C7 120.2(5) . .
O14 C8 C7 118.5(5) . .
O13 C8 Cd1 62.8(3) . 3_756
O14 C8 Cd1 58.6(3) . 3_756
C7 C8 Cd1 177.0(4) . 3_756
C2 C9 C7 120.2(4) . .
C2 C9 H9A 119.9 . .
C7 C9 H9A 119.9 . .
O4 C10 O3 120.1(5) . .
O4 C10 C11 121.5(6) . .
O3 C10 C11 118.4(5) . .
O4 C10 Cd1 63.9(3) . .
O3 C10 Cd1 56.3(3) . .
C11 C10 Cd1 174.3(4) . .
C12 C11 C18 118.7(5) . .
C12 C11 C10 120.9(5) . .
C18 C11 C10 120.4(5) . .
C11 C12 C13 122.8(6) . .
C11 C12 H12A 118.6 . .
C13 C12 H12A 118.6 . .
C12 C13 C15 117.4(6) . .
C12 C13 C14 121.2(5) . .
C15 C13 C14 121.4(5) . .
O8 C14 O7 121.8(6) . .
O8 C14 C13 119.0(5) . .
O7 C14 C13 119.2(5) . .
C13 C15 C16 121.4(6) . .
C13 C15 H15A 119.3 . .
C16 C15 H15A 119.3 . .
C18 C16 C15 119.0(5) . .
C18 C16 C17 121.2(6) . .
C15 C16 C17 119.8(6) . .
O12 C17 O11 121.9(6) . .
O12 C17 C16 118.2(7) . .
O11 C17 C16 119.8(7) . .
O12 C17 Cd3 61.2(4) . 4_565
O11 C17 Cd3 60.7(3) . 4_565
C16 C17 Cd3 179.3(5) . 4_565
C16 C18 C11 120.7(6) . .
C16 C18 H18A 119.7 . .
C11 C18 H18A 119.7 . .
O9 C19 O10 122.6(7) . .
O9 C19 C20 121.2(8) . .
O10 C19 C20 116.3(7) . .
C21 C20 C27 120.3(6) . .
C21 C20 C19 120.3(6) . .
C27 C20 C19 119.3(7) . .
C20 C21 C22 119.7(6) . .
C20 C21 H21A 120.1 . .
C22 C21 H21A 120.1 . .
C21 C22 C24 119.5(7) . .
C21 C22 C23 119.1(8) . .
C24 C22 C23 121.3(7) . .
O18 C23 O17 127.2(9) . .
O18 C23 C22 119.0(8) . .
O17 C23 C22 113.8(10) . .
C25 C24 C22 121.3(6) . .
C25 C24 H24A 119.4 . .
C22 C24 H24A 119.4 . .
C24 C25 C27 121.4(7) . .
C24 C25 C26 117.0(8) . .
C27 C25 C26 121.5(9) . .
O16 C26 O15 121.6(9) . .
O16 C26 C25 120.7(12) . .
O15 C26 C25 117.6(10) . .
C25 C27 C20 117.7(7) . .
C25 C27 H27A 121.1 . .
C20 C27 H27A 121.1 . .
C29 C28 N1 115.8(13) . .
C29 C28 H28A 108.3 . .
N1 C28 H28A 108.3 . .
C29 C28 H28B 108.3 . .
N1 C28 H28B 108.3 . .
H28A C28 H28B 107.4 . .
C28 C29 H29A 109.5 . .
C28 C29 H29B 109.5 . .
H29A C29 H29B 109.5 . .
C28 C29 H29C 109.5 . .
H29A C29 H29C 109.5 . .
H29B C29 H29C 109.5 . .
N1 C30 C31 109.9(11) . .
N1 C30 H30A 109.7 . .
C31 C30 H30A 109.7 . .
N1 C30 H30B 109.7 . .
C31 C30 H30B 109.7 . .
H30A C30 H30B 108.2 . .
C30 C31 H31A 109.5 . .
C30 C31 H31B 109.5 . .
H31A C31 H31B 109.5 . .
C30 C31 H31C 109.5 . .
H31A C31 H31C 109.5 . .
H31B C31 H31C 109.5 . .
N1 C32 C33 121.8(14) . .
N1 C32 H32A 106.9 . .
C33 C32 H32A 106.9 . .
N1 C32 H32B 106.9 . .
C33 C32 H32B 106.9 . .
H32A C32 H32B 106.7 . .
C32 C33 H33A 109.5 . .
C32 C33 H33B 109.5 . .
H33A C33 H33B 109.5 . .
C32 C33 H33C 109.5 . .
H33A C33 H33C 109.5 . .
H33B C33 H33C 109.5 . .
C1 O1 Cd1 126.7(3) . .
C1 O2 Cd1 110.8(3) . 3_656
C10 O3 Cd1 96.1(4) . .
C10 O4 Cd1 89.1(4) . .
C5 O5 Cd2 125.4(4) . 3_757
C5 O6 Cd2 133.7(4) . .
C14 O7 Cd3 100.0(4) . .
C14 O8 Cd3 85.4(4) . .
C19 O9 Cd3 88.1(5) . .
C19 O10 Cd3 95.8(5) . .
C17 O11 Cd3 92.0(4) . 4_565
C17 O12 Cd3 91.8(4) . 4_565
C8 O13 Cd1 89.9(3) . 3_756
C8 O14 Cd1 93.9(3) . 3_756
C26 O15 Cd3 84.2(6) . 1_455
C26 O16 Cd3 103.5(7) . 1_455
C23 O17 Cd2 141.6(7) . 3_657
C23 O18 Cd2 115.3(6) . 1_455
C30 N1 C32 113.4(11) . .
C30 N1 C28 114.0(10) . .
C32 N1 C28 114.4(11) . .
C30 N1 H1 104.5 . .
C32 N1 H1 104.5 . .
C28 N1 H1 104.5 . .

loop_
_geom_bond_atom_site_label_1
_geom_bond_atom_site_label_2
_geom_bond_distance
_geom_bond_site_symmetry_2
Cd1 O2 2.222(4) 3_656
Cd1 O1 2.249(4) .
Cd1 O3 2.277(4) .
Cd1 O14 2.313(4) 3_756
Cd1 O13 2.404(4) 3_756
Cd1 O4 2.444(5) .
Cd1 C8 2.704(5) 3_756
Cd1 C10 2.722(6) .
Cd2 O18 2.192(6) 1_655
Cd2 O5 2.224(4) 3_757
Cd2 O6 2.243(4) .
Cd2 O17 2.254(6) 3_657
Cd2 O19 2.404(4) .
Cd2 Cd2 3.2300(10) 3_757
Cd3 O7 2.287(5) .
Cd3 O16 2.287(7) 1_655
Cd3 O10 2.327(5) .
Cd3 O11 2.403(5) 4_566
Cd3 O12 2.414(5) 4_566
Cd3 O9 2.516(7) .
Cd3 O8 2.595(4) .
Cd3 O15 2.649(8) 1_655
Cd3 C17 2.754(7) 4_566
C1 O1 1.249(6) .
C1 O2 1.252(6) .
C1 C2 1.506(7) .
C2 C9 1.373(7) .
C2 C3 1.375(7) .
C3 C4 1.373(7) .
C3 H3A 0.9300 .
C4 C6 1.403(7) .
C4 C5 1.504(7) .
C5 O6 1.245(7) .
C5 O5 1.256(7) .
C6 C7 1.367(7) .
C6 H6A 0.9300 .
C7 C9 1.389(7) .
C7 C8 1.501(7) .
C8 O13 1.240(7) .
C8 O14 1.252(7) .
C8 Cd1 2.704(5) 3_756
C9 H9A 0.9300 .
C10 O4 1.240(7) .
C10 O3 1.270(7) .
C10 C11 1.478(8) .
C11 C12 1.362(8) .
C11 C18 1.406(8) .
C12 C13 1.394(8) .
C12 H12A 0.9300 .
C13 C15 1.395(9) .
C13 C14 1.492(9) .
C14 O8 1.241(7) .
C14 O7 1.242(7) .
C15 C16 1.395(9) .
C15 H15A 0.9300 .
C16 C18 1.382(9) .
C16 C17 1.491(9) .
C17 O12 1.249(9) .
C17 O11 1.262(9) .
C17 Cd3 2.754(7) 4_565
C18 H18A 0.9300 .
C19 O9 1.222(10) .
C19 O10 1.271(9) .
C19 C20 1.500(9) .
C20 C21 1.378(10) .
C20 C27 1.435(10) .
C21 C22 1.382(9) .
C21 H21A 0.9300 .
C22 C24 1.393(10) .
C22 C23 1.514(12) .
C23 O18 1.265(12) .
C23 O17 1.272(11) .
C24 C25 1.346(11) .
C24 H24A 0.9300 .
C25 C27 1.378(10) .
C25 C26 1.518(11) .
C26 O16 1.183(12) .
C26 O15 1.238(13) .
C27 H27A 0.9300 .
C28 C29 1.321(19) .
C28 N1 1.559(15) .
C28 H28A 0.9700 .
C28 H28B 0.9700 .
C29 H29A 0.9600 .
C29 H29B 0.9600 .
C29 H29C 0.9600 .
C30 N1 1.416(14) .
C30 C31 1.615(19) .
C30 H30A 0.9700 .
C30 H30B 0.9700 .
C31 H31A 0.9600 .
C31 H31B 0.9600 .
C31 H31C 0.9600 .
C32 N1 1.537(14) .
C32 C33 1.60(2) .
C32 H32A 0.9700 .
C32 H32B 0.9700 .
C33 H33A 0.9600 .
C33 H33B 0.9600 .
C33 H33C 0.9600 .
O2 Cd1 2.222(4) 3_656
O5 Cd2 2.224(4) 3_757
O11 Cd3 2.403(5) 4_565
O12 Cd3 2.414(5) 4_565
O13 Cd1 2.404(4) 3_756
O14 Cd1 2.313(4) 3_756
O15 Cd3 2.649(8) 1_455
O16 Cd3 2.287(7) 1_455
O17 Cd2 2.254(6) 3_657
O18 Cd2 2.192(6) 1_455
N1 H1 0.9100 .

loop_
_geom_hbond_atom_site_label_D
_geom_hbond_atom_site_label_H
_geom_hbond_atom_site_label_A
_geom_hbond_distance_DH
_geom_hbond_distance_HA
_geom_hbond_distance_DA
_geom_hbond_angle_DHA
N1 H1 O8 0.91 1.86 2.741(9) 163.7
